data_2208308
loop_
_publ_author_name
'Li, Ai-Jun'
'Tao, Min-Li'
Ma,Jing
'Zhou, Xue-Qin'
'Liu, Dong-Zhi'

_publ_section_title
;
 2-(2-Methoxyphenylsulfanyl)benzoic acid
;
_journal_coeditor_code DN6302
_journal_issue 3
_journal_name_full 'Acta Crystallographica Section E'
_journal_page_first o1176
_journal_page_last o1177
_journal_paper_doi 10.1107/S1600536806006428
_journal_volume 62
_journal_year 2006
_chemical_formula_iupac 'C14 H12 O3 S'
_chemical_formula_moiety 'C14 H12 O3 S'
_chemical_formula_sum 'C14 H12 O3 S'
_chemical_formula_weight 260.30
_chemical_name_systematic
;
2-(2-methoxyphenylsulfanyl)benzoic acid
;
_space_group_IT_number 2
_symmetry_cell_setting triclinic
_symmetry_space_group_name_Hall '-P 1'
_symmetry_space_group_name_H-M 'P -1'
_atom_sites_solution_hydrogens geom
_atom_sites_solution_primary direct
_atom_sites_solution_secondary difmap
_cell_angle_alpha 103.505(6)
_cell_angle_beta 100.886(6)
_cell_angle_gamma 101.474(6)
_cell_formula_units_Z 2
_cell_length_a 7.165(3)
_cell_length_b 7.768(3)
_cell_length_c 11.907(4)
_cell_measurement_reflns_used 1160
_cell_measurement_temperature 294(2)
_cell_measurement_theta_max 25.95
_cell_measurement_theta_min 2.87
_cell_volume 612.0(4)
_computing_cell_refinement 'SAINT (Bruker, 1997)'
_computing_data_collection 'SMART (Bruker, 1997)'
_computing_data_reduction SAINT
_computing_molecular_graphics 'SHELXTL (Bruker, 1997) and PLATON (Spek, 2003)'
_computing_publication_material SHELXTL
_computing_structure_refinement 'SHELXL97 (Sheldrick, 1997)'
_computing_structure_solution 'SHELXS97 (Sheldrick, 1997)'
_diffrn_ambient_temperature 294(2)
_diffrn_measured_fraction_theta_full 0.989
_diffrn_measured_fraction_theta_max 0.989
_diffrn_measurement_device_type 'Bruker SMART CCD area-detector'
_diffrn_measurement_method '\f and \w'
_diffrn_radiation_monochromator graphite
_diffrn_radiation_source 'fine-focus sealed tube'
_diffrn_radiation_type MoK\a
_diffrn_radiation_wavelength 0.71073
_diffrn_reflns_av_R_equivalents 0.0238
_diffrn_reflns_av_sigmaI/netI 0.0477
_diffrn_reflns_limit_h_max 8
_diffrn_reflns_limit_h_min -8
_diffrn_reflns_limit_k_max 8
_diffrn_reflns_limit_k_min -9
_diffrn_reflns_limit_l_max 12
_diffrn_reflns_limit_l_min -14
_diffrn_reflns_number 3112
_diffrn_reflns_theta_full 25.01
_diffrn_reflns_theta_max 25.01
_diffrn_reflns_theta_min 1.82
_diffrn_standards_decay_% 0
_diffrn_standards_interval_count 0
_diffrn_standards_interval_time 0
_diffrn_standards_number 0
_exptl_absorpt_coefficient_mu 0.261
_exptl_absorpt_correction_T_max 0.9393
_exptl_absorpt_correction_T_min 0.9195
_exptl_absorpt_correction_type multi-scan
_exptl_absorpt_process_details '(SADABS; Bruker, 1997)'
_exptl_crystal_colour colourless
_exptl_crystal_density_diffrn 1.413
_exptl_crystal_density_method 'not measured'
_exptl_crystal_description block
_exptl_crystal_F_000 272
_exptl_crystal_size_max 0.32
_exptl_crystal_size_mid 0.30
_exptl_crystal_size_min 0.24
_refine_diff_density_max 0.653
_refine_diff_density_min -0.229
_refine_ls_extinction_method none
_refine_ls_goodness_of_fit_ref 1.054
_refine_ls_hydrogen_treatment constr
_refine_ls_matrix_type full
_refine_ls_number_parameters 165
_refine_ls_number_reflns 2131
_refine_ls_number_restraints 0
_refine_ls_restrained_S_all 1.054
_refine_ls_R_factor_all 0.0767
_refine_ls_R_factor_gt 0.0555
_refine_ls_shift/su_max 0.000
_refine_ls_shift/su_mean 0.000
_refine_ls_structure_factor_coef Fsqd
_refine_ls_weighting_details 'calc w=1/[\s^2^(Fo^2^)+(0.104P)^2^] where P=(Fo^2^+2Fc^2^)/3'
_refine_ls_weighting_scheme calc
_refine_ls_wR_factor_gt 0.1439
_refine_ls_wR_factor_ref 0.1622
_reflns_number_gt 1578
_reflns_number_total 2131
_reflns_threshold_expression I>2\s(I)
_cod_data_source_file dn6302.cif
_cod_data_source_block I
_cod_depositor_comments
;
The following automatic conversions were performed:
'_symmetry_cell_setting' value 'Triclinic' changed to 'triclinic'
according to '/home/saulius/struct/CIF-dictionaries/cif_core.dic'
dictionary named 'cif_core.dic' version 2.4.1 from 2010-06-29.

Automatic conversion script
Id: cif_fix_enum 1527 2010-12-29 10:47:43Z saulius 

The following automatic conversions were performed:

'_symmetry_cell_setting' value 'Triclinic' changed to 'triclinic'
according to /home/saulius/struct/CIF-dictionaries/cif_core.dic
dictionary named 'cif_core.dic' version 2.4.1 from 2010-06-29.

Automatic conversion script
Id: cif_fix_values 1715 2011-07-08 13:25:40Z adriana 
;
_cod_database_code 2208308
_cod_database_fobs_code 2208308

loop_
_symmetry_equiv_pos_as_xyz
'x, y, z'
'-x, -y, -z'

loop_
_atom_site_type_symbol
_atom_site_label
_atom_site_fract_x
_atom_site_fract_y
_atom_site_fract_z
_atom_site_U_iso_or_equiv
_atom_site_adp_type
_atom_site_calc_flag
_atom_site_refinement_flags
_atom_site_occupancy
S S1 0.38059(11) 0.84065(10) 0.28674(7) 0.0405(3) Uani d . 1
O O1 0.9762(3) 1.2007(3) 0.4553(2) 0.0549(7) Uani d . 1
H H1 1.0497 1.1552 0.4939 0.082 Uiso calc R 1
O O2 0.7597(3) 0.9411(3) 0.43516(19) 0.0457(6) Uani d . 1
O O3 0.2960(3) 0.8358(4) 0.0329(2) 0.0573(7) Uani d . 1
C C1 0.7966(4) 1.0962(4) 0.4247(2) 0.0353(7) Uani d . 1
C C2 0.6456(4) 1.1831(4) 0.3790(2) 0.0336(7) Uani d . 1
C C3 0.6957(5) 1.3732(4) 0.4007(3) 0.0419(8) Uani d . 1
H H3 0.8245 1.4390 0.4390 0.050 Uiso calc R 1
C C4 0.5605(5) 1.4653(4) 0.3672(3) 0.0478(9) Uani d . 1
H H4 0.5968 1.5919 0.3826 0.057 Uiso calc R 1
C C5 0.3699(5) 1.3676(4) 0.3102(3) 0.0458(8) Uani d . 1
H H5 0.2762 1.4286 0.2877 0.055 Uiso calc R 1
C C6 0.3179(5) 1.1802(4) 0.2866(3) 0.0398(7) Uani d . 1
H H6 0.1888 1.1165 0.2474 0.048 Uiso calc R 1
C C7 0.4511(4) 1.0837(4) 0.3192(2) 0.0321(7) Uani d . 1
C C8 0.1477(4) 0.7824(4) 0.1845(3) 0.0343(7) Uani d . 1
C C9 -0.0198(5) 0.7292(5) 0.2224(3) 0.0473(8) Uani d . 1
H H9 -0.0082 0.7300 0.3017 0.057 Uiso calc R 1
C C10 -0.2038(5) 0.6750(6) 0.1453(4) 0.0625(10) Uani d . 1
H H10 -0.3155 0.6401 0.1720 0.075 Uiso calc R 1
C C11 -0.2194(5) 0.6734(5) 0.0293(4) 0.0630(11) Uani d . 1
H H11 -0.3429 0.6360 -0.0236 0.076 Uiso calc R 1
C C12 -0.0570(5) 0.7259(5) -0.0105(3) 0.0534(9) Uani d . 1
H H12 -0.0712 0.7251 -0.0899 0.064 Uiso calc R 1
C C13 0.1287(4) 0.7804(4) 0.0654(3) 0.0392(7) Uani d . 1
C C14 0.2810(7) 0.8322(6) -0.0890(3) 0.0724(12) Uani d . 1
H H14A 0.2189 0.7100 -0.1391 0.109 Uiso calc R 1
H H14B 0.4100 0.8707 -0.1007 0.109 Uiso calc R 1
H H14C 0.2038 0.9135 -0.1092 0.109 Uiso calc R 1

loop_
_atom_site_aniso_label
_atom_site_aniso_U_11
_atom_site_aniso_U_22
_atom_site_aniso_U_33
_atom_site_aniso_U_12
_atom_site_aniso_U_13
_atom_site_aniso_U_23
S1 0.0352(5) 0.0328(5) 0.0440(5) 0.0059(3) -0.0069(3) 0.0084(3)
O1 0.0278(12) 0.0501(14) 0.0820(18) 0.0043(10) -0.0036(11) 0.0276(12)
O2 0.0338(11) 0.0388(13) 0.0552(14) 0.0085(10) -0.0079(10) 0.0113(10)
O3 0.0431(13) 0.0774(18) 0.0416(13) -0.0053(12) 0.0098(10) 0.0160(12)
C1 0.0304(16) 0.0372(18) 0.0298(15) 0.0038(13) -0.0022(12) 0.0053(13)
C2 0.0331(15) 0.0370(16) 0.0276(14) 0.0075(13) 0.0017(12) 0.0089(12)
C3 0.0359(16) 0.0389(17) 0.0421(17) 0.0025(13) -0.0014(13) 0.0093(14)
C4 0.053(2) 0.0303(16) 0.050(2) 0.0078(15) -0.0065(16) 0.0087(14)
C5 0.0429(18) 0.0429(19) 0.0445(19) 0.0155(15) -0.0069(15) 0.0091(15)
C6 0.0355(16) 0.0412(18) 0.0354(16) 0.0109(13) -0.0056(13) 0.0074(13)
C7 0.0359(16) 0.0329(15) 0.0264(14) 0.0081(12) 0.0058(12) 0.0084(12)
C8 0.0310(15) 0.0295(15) 0.0347(16) 0.0055(12) 0.0000(12) 0.0032(12)
C9 0.0403(18) 0.052(2) 0.0449(19) 0.0054(15) 0.0111(15) 0.0102(15)
C10 0.0338(19) 0.068(3) 0.082(3) 0.0052(17) 0.0184(18) 0.017(2)
C11 0.0327(19) 0.065(3) 0.072(3) 0.0005(17) -0.0086(18) 0.010(2)
C12 0.047(2) 0.055(2) 0.0452(19) 0.0022(16) -0.0081(16) 0.0143(16)
C13 0.0352(16) 0.0338(16) 0.0413(17) 0.0019(13) 0.0020(13) 0.0086(13)
C14 0.085(3) 0.077(3) 0.049(2) -0.002(2) 0.021(2) 0.021(2)

loop_
_atom_type_symbol
_atom_type_description
_atom_type_scat_dispersion_real
_atom_type_scat_dispersion_imag
_atom_type_scat_source
C C 0.0033 0.0016 'International Tables Vol C Tables 4.2.6.8 and 6.1.1.4'
H H 0.0000 0.0000 'International Tables Vol C Tables 4.2.6.8 and 6.1.1.4'
O O 0.0106 0.0060 'International Tables Vol C Tables 4.2.6.8 and 6.1.1.4'
S S 0.1246 0.1234 'International Tables Vol C Tables 4.2.6.8 and 6.1.1.4'

loop_
_geom_angle_atom_site_label_1
_geom_angle_atom_site_label_2
_geom_angle_atom_site_label_3
_geom_angle
C8 S1 C7 102.44(13)
C1 O1 H1 109.5
C13 O3 C14 117.9(3)
O2 C1 O1 122.3(3)
O2 C1 C2 123.6(3)
O1 C1 C2 114.2(3)
C3 C2 C7 118.9(3)
C3 C2 C1 118.3(3)
C7 C2 C1 122.7(3)
C4 C3 C2 121.8(3)
C4 C3 H3 119.1
C2 C3 H3 119.1
C3 C4 C5 119.0(3)
C3 C4 H4 120.5
C5 C4 H4 120.5
C6 C5 C4 120.2(3)
C6 C5 H5 119.9
C4 C5 H5 119.9
C5 C6 C7 122.1(3)
C5 C6 H6 119.0
C7 C6 H6 119.0
C6 C7 C2 118.0(3)
C6 C7 S1 121.3(2)
C2 C7 S1 120.7(2)
C9 C8 C13 118.9(3)
C9 C8 S1 119.1(2)
C13 C8 S1 122.0(2)
C10 C9 C8 121.4(3)
C10 C9 H9 119.3
C8 C9 H9 119.3
C11 C10 C9 118.9(3)
C11 C10 H10 120.5
C9 C10 H10 120.5
C10 C11 C12 121.0(3)
C10 C11 H11 119.5
C12 C11 H11 119.5
C11 C12 C13 120.9(3)
C11 C12 H12 119.5
C13 C12 H12 119.5
O3 C13 C12 124.3(3)
O3 C13 C8 116.7(3)
C12 C13 C8 118.9(3)
O3 C14 H14A 109.5
O3 C14 H14B 109.5
H14A C14 H14B 109.5
O3 C14 H14C 109.5
H14A C14 H14C 109.5
H14B C14 H14C 109.5

loop_
_geom_bond_atom_site_label_1
_geom_bond_atom_site_label_2
_geom_bond_distance
S1 C8 1.774(3)
S1 C7 1.782(3)
O1 C1 1.311(3)
O1 H1 0.8200
O2 C1 1.222(3)
O3 C13 1.349(4)
O3 C14 1.429(4)
C1 C2 1.470(4)
C2 C3 1.398(4)
C2 C7 1.409(4)
C3 C4 1.368(4)
C3 H3 0.9300
C4 C5 1.378(4)
C4 H4 0.9300
C5 C6 1.375(4)
C5 H5 0.9300
C6 C7 1.380(4)
C6 H6 0.9300
C8 C9 1.382(4)
C8 C13 1.394(4)
C9 C10 1.379(5)
C9 H9 0.9300
C10 C11 1.361(6)
C10 H10 0.9300
C11 C12 1.362(5)
C11 H11 0.9300
C12 C13 1.382(4)
C12 H12 0.9300
C14 H14A 0.9600
C14 H14B 0.9600
C14 H14C 0.9600

loop_
_geom_hbond_atom_site_label_D
_geom_hbond_atom_site_label_H
_geom_hbond_atom_site_label_A
_geom_hbond_site_symmetry_A
_geom_hbond_distance_DH
_geom_hbond_distance_HA
_geom_hbond_distance_DA
_geom_hbond_angle_DHA
O1 H1 O2 2_776 0.82 1.85 2.658(3) 171

loop_
_cod_related_entry_id
_cod_related_entry_database
_cod_related_entry_code
1 ChemSpider 14736074
